data_4112371
loop_
_publ_author_name
'Dario Braga'
'Shuang Chen'
'Heather Filson'
'Lucia Maini'
'Matthew R. Netherton'
'Brian O. Patrick'
'John R. Scheffer'
'Carl Scott'
'Wujiong Xia'

_publ_contact_author_address
;
   Department of Chemistry
   The University of British Columbia
   2036 Main Mall
   Vancouver, BC V6T 1Z1
;
_publ_contact_author_email ' scheffer@chem.ubc.ca '
_publ_contact_author_fax ' 604-822-2847 '
_publ_contact_author_name ' Dr John R. Scheffer'
_publ_contact_author_phone ' 604-822-3496 '
_publ_section_title
;
 1,4-Hydroxybiradical Behavior Revealed through Crystal
 Structure-Solid-State Reactivity Correlations
;
_journal_name_full 'Journal of the American Chemical Society'
_journal_page_first 3511
_journal_page_last 3520
_journal_paper_doi 10.1021/ja039076w
_journal_volume 126
_journal_year 2004
_chemical_formula_sum 'C19 H24 O3'
_chemical_formula_weight 300.38
_chemical_name_systematic
;
 ?
;
_space_group_IT_number 2
_symmetry_cell_setting triclinic
_symmetry_space_group_name_Hall '-P 1'
_symmetry_space_group_name_H-M 'P -1'
_atom_sites_solution_hydrogens geom
_atom_sites_solution_primary direct
_atom_sites_solution_secondary difmap
_audit_creation_method SHELXL-97
_cell_angle_alpha 79.329(9)
_cell_angle_beta 82.478(10)
_cell_angle_gamma 69.225(8)
_cell_formula_units_Z 2
_cell_length_a 6.2815(4)
_cell_length_b 7.2477(6)
_cell_length_c 18.7120(17)
_cell_measurement_temperature 293(2)
_cell_volume 780.75(12)
_computing_structure_refinement 'SHELXL-97 (Sheldrick, 1997)'
_diffrn_ambient_temperature 293(2)
_diffrn_detector_area_resol_mean 11.76
_diffrn_measured_fraction_theta_full 0.845
_diffrn_measured_fraction_theta_max 0.845
_diffrn_measurement_device_type 'Rigaku/ADSC CCD'
_diffrn_measurement_method 'area detector'
_diffrn_radiation_monochromator graphite
_diffrn_radiation_source 'fine-focus sealed tube'
_diffrn_radiation_type MoK\a
_diffrn_radiation_wavelength 0.71073
_diffrn_reflns_av_R_equivalents 0.0000
_diffrn_reflns_av_sigmaI/netI 0.0421
_diffrn_reflns_limit_h_max 8
_diffrn_reflns_limit_h_min -7
_diffrn_reflns_limit_k_max 9
_diffrn_reflns_limit_k_min -8
_diffrn_reflns_limit_l_max 22
_diffrn_reflns_limit_l_min -24
_diffrn_reflns_number 3144
_diffrn_reflns_theta_full 27.87
_diffrn_reflns_theta_max 27.87
_diffrn_reflns_theta_min 2.22
_exptl_absorpt_coefficient_mu 0.085
_exptl_absorpt_correction_T_max 1.000
_exptl_absorpt_correction_T_min 0.8329
_exptl_absorpt_correction_type multi-scan
_exptl_crystal_colour colourless
_exptl_crystal_density_diffrn 1.278
_exptl_crystal_description prism
_exptl_crystal_F_000 324
_exptl_crystal_size_max 1.0
_exptl_crystal_size_mid 1.0
_exptl_crystal_size_min 1.0
_refine_diff_density_max 0.326
_refine_diff_density_min -0.197
_refine_diff_density_rms 0.040
_refine_ls_extinction_method none
_refine_ls_goodness_of_fit_ref 1.023
_refine_ls_hydrogen_treatment mixed
_refine_ls_matrix_type full
_refine_ls_number_parameters 202
_refine_ls_number_reflns 3144
_refine_ls_number_restraints 0
_refine_ls_restrained_S_all 1.023
_refine_ls_R_factor_all 0.0443
_refine_ls_R_factor_gt 0.0362
_refine_ls_shift/su_max 0.004
_refine_ls_shift/su_mean 0.001
_refine_ls_structure_factor_coef Fsqd
_refine_ls_weighting_details 'calc w=1/[\s^2^(Fo^2^)+(0.0503P)^2^+0.1004P] where P=(Fo^2^+2Fc^2^)/3'
_refine_ls_weighting_scheme calc
_refine_ls_wR_factor_gt 0.0937
_refine_ls_wR_factor_ref 0.0969
_reflns_number_gt 2606
_reflns_number_total 3144
_reflns_threshold_expression >2sigma(I)
_cod_data_source_file ja039076wsi20031015_043604_17.cif
_cod_data_source_block 19
_cod_original_cell_volume 780.75(11)
_cod_database_code 4112371

loop_
_symmetry_equiv_pos_as_xyz
'x, y, z'
'-x, -y, -z'

loop_
_atom_site_label
_atom_site_type_symbol
_atom_site_fract_x
_atom_site_fract_y
_atom_site_fract_z
_atom_site_U_iso_or_equiv
_atom_site_adp_type
_atom_site_occupancy
_atom_site_symmetry_multiplicity
_atom_site_calc_flag
_atom_site_refinement_flags
O3 O 0.69881(14) 0.58430(13) 0.04797(5) 0.0204(2) Uani 1 1 d .
O1 O 0.10530(14) -0.08024(13) 0.20834(4) 0.0178(2) Uani 1 1 d .
H1 H 0.1850 -0.1057 0.1706 0.027 Uiso 1 1 calc R
O2 O 0.35563(16) 0.80482(13) 0.07365(5) 0.0276(2) Uani 1 1 d .
C15 C 0.4239(2) 0.46042(17) 0.11784(6) 0.0143(2) Uani 1 1 d .
C18 C 0.4848(2) 0.63410(18) 0.07767(6) 0.0167(3) Uani 1 1 d .
C12 C 0.29518(19) 0.15413(17) 0.20484(6) 0.0132(2) Uani 1 1 d .
C17 C 0.52153(19) 0.12007(18) 0.17769(6) 0.0152(2) Uani 1 1 d .
H17 H 0.6304 -0.0055 0.1888 0.018 Uiso 1 1 calc R
C16 C 0.5860(2) 0.27181(18) 0.13417(6) 0.0156(2) Uani 1 1 d .
H16 H 0.7370 0.2473 0.1160 0.019 Uiso 1 1 calc R
C14 C 0.1964(2) 0.49391(18) 0.14340(6) 0.0158(2) Uani 1 1 d .
H14 H 0.0872 0.6190 0.1318 0.019 Uiso 1 1 calc R
C9 C 0.37940(18) -0.17781(17) 0.30493(6) 0.0134(2) Uani 1 1 d .
C10 C 0.21706(18) -0.00573(17) 0.25263(6) 0.0123(2) Uani 1 1 d .
C13 C 0.13292(19) 0.34183(18) 0.18582(6) 0.0154(2) Uani 1 1 d .
H13 H -0.0195 0.3648 0.2019 0.019 Uiso 1 1 calc R
C19 C 0.7666(2) 0.75114(19) 0.01015(7) 0.0232(3) Uani 1 1 d .
H19A H 0.6748 0.8162 -0.0305 0.035 Uiso 1 1 calc R
H19B H 0.9245 0.7030 -0.0071 0.035 Uiso 1 1 calc R
H19C H 0.7453 0.8444 0.0430 0.035 Uiso 1 1 calc R
C2 C 0.05282(18) 0.04293(17) 0.32183(6) 0.0149(2) Uani 1 1 d .
H2 H -0.1096 0.0870 0.3134 0.018 Uiso 1 1 calc R
C3 C 0.1158(2) 0.17686(19) 0.36291(7) 0.0190(3) Uani 1 1 d .
H3A H 0.0551 0.1627 0.4132 0.023 Uiso 1 1 calc R
H3B H 0.0480 0.3151 0.3413 0.023 Uiso 1 1 calc R
C4 C 0.3776(2) 0.12197(19) 0.36044(7) 0.0192(3) Uani 1 1 d .
H4A H 0.4175 0.1437 0.4058 0.023 Uiso 1 1 calc R
H4B H 0.4245 0.2105 0.3212 0.023 Uiso 1 1 calc R
C5 C 0.51121(19) -0.09675(18) 0.34892(6) 0.0164(3) Uani 1 1 d .
H5 H 0.6563 -0.1009 0.3213 0.020 Uiso 1 1 calc R
C7 C 0.3477(2) -0.2218(2) 0.47145(7) 0.0226(3) Uani 1 1 d .
H7A H 0.2771 -0.0892 0.4848 0.027 Uiso 1 1 calc R
H7B H 0.3868 -0.3161 0.5158 0.027 Uiso 1 1 calc R
C1 C 0.15850(19) -0.18333(18) 0.35234(6) 0.0148(2) Uani 1 1 d .
H1 H 0.0878 -0.2572 0.3300 0.018 Uiso 1 1 calc R
C8 C 0.1777(2) -0.2704(2) 0.43316(7) 0.0208(3) Uani 1 1 d .
H8A H 0.0282 -0.2218 0.4584 0.025 Uiso 1 1 calc R
H8B H 0.2214 -0.4144 0.4378 0.025 Uiso 1 1 calc R
C6 C 0.5645(2) -0.2309(2) 0.42283(7) 0.0222(3) Uani 1 1 d .
H6A H 0.6459 -0.3676 0.4148 0.027 Uiso 1 1 calc R
H6B H 0.6628 -0.1889 0.4472 0.027 Uiso 1 1 calc R
C11 C 0.5304(2) -0.36598(18) 0.27481(7) 0.0205(3) Uani 1 1 d .
H11A H 0.6521 -0.3386 0.2430 0.031 Uiso 1 1 calc R
H11B H 0.4414 -0.4096 0.2480 0.031 Uiso 1 1 calc R
H11C H 0.5933 -0.4688 0.3143 0.031 Uiso 1 1 calc R

loop_
_atom_site_aniso_label
_atom_site_aniso_U_11
_atom_site_aniso_U_22
_atom_site_aniso_U_33
_atom_site_aniso_U_23
_atom_site_aniso_U_13
_atom_site_aniso_U_12
O3 0.0214(4) 0.0146(5) 0.0223(4) 0.0019(3) 0.0024(4) -0.0062(4)
O1 0.0170(4) 0.0213(5) 0.0184(4) -0.0068(4) -0.0030(3) -0.0081(4)
O2 0.0327(5) 0.0121(5) 0.0299(5) 0.0000(4) 0.0074(4) -0.0025(4)
C15 0.0196(6) 0.0128(6) 0.0107(5) -0.0019(4) -0.0027(4) -0.0053(5)
C18 0.0230(6) 0.0153(6) 0.0111(5) -0.0029(4) -0.0012(5) -0.0053(5)
C12 0.0139(5) 0.0136(6) 0.0125(5) -0.0039(4) -0.0017(4) -0.0040(4)
C17 0.0139(5) 0.0116(6) 0.0173(6) -0.0017(4) -0.0007(4) -0.0013(4)
C16 0.0143(5) 0.0159(6) 0.0156(6) -0.0029(5) 0.0005(4) -0.0041(4)
C14 0.0168(6) 0.0125(6) 0.0163(6) -0.0035(5) -0.0053(5) -0.0007(4)
C9 0.0106(5) 0.0124(6) 0.0169(6) -0.0018(4) -0.0011(4) -0.0038(4)
C10 0.0094(5) 0.0123(6) 0.0161(5) -0.0047(4) -0.0019(4) -0.0030(4)
C13 0.0109(5) 0.0168(6) 0.0177(6) -0.0049(5) -0.0014(4) -0.0023(4)
C19 0.0278(7) 0.0179(7) 0.0233(6) 0.0029(5) 0.0013(5) -0.0111(5)
C2 0.0089(5) 0.0165(6) 0.0190(6) -0.0034(5) 0.0002(4) -0.0038(4)
C3 0.0204(6) 0.0178(7) 0.0185(6) -0.0071(5) 0.0007(5) -0.0045(5)
C4 0.0228(6) 0.0207(7) 0.0188(6) -0.0045(5) -0.0040(5) -0.0116(5)
C5 0.0111(5) 0.0201(7) 0.0203(6) -0.0016(5) -0.0021(4) -0.0083(5)
C7 0.0237(6) 0.0278(7) 0.0165(6) 0.0018(5) -0.0050(5) -0.0104(5)
C1 0.0116(5) 0.0163(6) 0.0187(6) -0.0024(5) -0.0011(4) -0.0073(4)
C8 0.0175(6) 0.0263(7) 0.0195(6) 0.0008(5) -0.0005(5) -0.0107(5)
C6 0.0180(6) 0.0270(7) 0.0235(6) 0.0013(5) -0.0088(5) -0.0100(5)
C11 0.0181(6) 0.0148(6) 0.0252(6) -0.0038(5) 0.0006(5) -0.0018(5)

loop_
_atom_type_symbol
_atom_type_description
_atom_type_scat_dispersion_real
_atom_type_scat_dispersion_imag
_atom_type_scat_source
C C 0.0033 0.0016 'International Tables Vol C Tables 4.2.6.8 and 6.1.1.4'
H H 0.0000 0.0000 'International Tables Vol C Tables 4.2.6.8 and 6.1.1.4'
O O 0.0106 0.0060 'International Tables Vol C Tables 4.2.6.8 and 6.1.1.4'

loop_
_geom_angle_atom_site_label_1
_geom_angle_atom_site_label_2
_geom_angle_atom_site_label_3
_geom_angle
C18 O3 C19 114.97(9)
C16 C15 C14 119.64(11)
C16 C15 C18 122.59(10)
C14 C15 C18 117.66(11)
O2 C18 O3 122.95(11)
O2 C18 C15 123.58(11)
O3 C18 C15 113.44(10)
C13 C12 C17 118.81(11)
C13 C12 C10 118.49(10)
C17 C12 C10 122.68(10)
C16 C17 C12 120.74(11)
C17 C16 C15 119.81(10)
C13 C14 C15 120.24(11)
C11 C9 C5 112.72(10)
C11 C9 C1 118.09(10)
C5 C9 C1 107.00(9)
C11 C9 C10 118.42(10)
C5 C9 C10 111.58(9)
C1 C9 C10 86.03(8)
O1 C10 C12 108.01(9)
O1 C10 C2 106.11(8)
C12 C10 C2 120.47(9)
O1 C10 C9 112.06(9)
C12 C10 C9 122.02(9)
C2 C10 C9 86.13(8)
C14 C13 C12 120.68(10)
C3 C2 C10 111.52(9)
C3 C2 C1 112.94(10)
C10 C2 C1 86.20(8)
C2 C3 C4 110.86(9)
C3 C4 C5 113.54(10)
C6 C5 C4 110.20(10)
C6 C5 C9 110.01(10)
C4 C5 C9 112.03(9)
C6 C7 C8 111.58(10)
C8 C1 C9 118.43(10)
C8 C1 C2 125.14(10)
C9 C1 C2 86.49(8)
C7 C8 C1 115.40(10)
C7 C6 C5 111.60(10)

loop_
_geom_bond_atom_site_label_1
_geom_bond_atom_site_label_2
_geom_bond_distance
O3 C18 1.3343(14)
O3 C19 1.4540(14)
O1 C10 1.4347(13)
O2 C18 1.2101(15)
C15 C16 1.3922(17)
C15 C14 1.3957(16)
C15 C18 1.4872(16)
C12 C13 1.3958(16)
C12 C17 1.3960(16)
C12 C10 1.5126(15)
C17 C16 1.3910(16)
C14 C13 1.3817(16)
C9 C11 1.5181(16)
C9 C5 1.5527(15)
C9 C1 1.5550(14)
C9 C10 1.5684(16)
C10 C2 1.5577(15)
C2 C3 1.5225(16)
C2 C1 1.5608(17)
C3 C4 1.5448(17)
C4 C5 1.5490(17)
C5 C6 1.5372(17)
C7 C6 1.5231(17)
C7 C8 1.5292(17)
C1 C8 1.5299(16)

loop_
_geom_torsion_atom_site_label_1
_geom_torsion_atom_site_label_2
_geom_torsion_atom_site_label_3
_geom_torsion_atom_site_label_4
_geom_torsion
C19 O3 C18 O2 0.07(17)
C19 O3 C18 C15 -178.18(10)
C16 C15 C18 O2 -166.93(12)
C14 C15 C18 O2 9.22(18)
C16 C15 C18 O3 11.31(16)
C14 C15 C18 O3 -172.55(10)
C13 C12 C17 C16 1.83(17)
C10 C12 C17 C16 -179.70(10)
C12 C17 C16 C15 0.51(17)
C14 C15 C16 C17 -2.03(17)
C18 C15 C16 C17 174.03(11)
C16 C15 C14 C13 1.20(17)
C18 C15 C14 C13 -175.06(10)
C13 C12 C10 O1 76.26(12)
C17 C12 C10 O1 -102.21(12)
C13 C12 C10 C2 -45.74(15)
C17 C12 C10 C2 135.79(11)
C13 C12 C10 C9 -151.75(10)
C17 C12 C10 C9 29.78(16)
C11 C9 C10 O1 42.95(13)
C5 C9 C10 O1 176.29(8)
C1 C9 C10 O1 -76.99(9)
C11 C9 C10 C12 -87.35(13)
C5 C9 C10 C12 45.99(13)
C1 C9 C10 C12 152.71(10)
C11 C9 C10 C2 148.78(10)
C5 C9 C10 C2 -77.88(9)
C1 C9 C10 C2 28.84(8)
C15 C14 C13 C12 1.18(17)
C17 C12 C13 C14 -2.68(17)
C10 C12 C13 C14 178.79(10)
O1 C10 C2 C3 -163.67(9)
C12 C10 C2 C3 -40.76(14)
C9 C10 C2 C3 84.46(10)
O1 C10 C2 C1 83.14(9)
C12 C10 C2 C1 -153.95(10)
C9 C10 C2 C1 -28.72(8)
C10 C2 C3 C4 -36.91(13)
C1 C2 C3 C4 58.22(12)
C2 C3 C4 C5 -24.92(14)
C3 C4 C5 C6 -93.75(12)
C3 C4 C5 C9 29.08(14)
C11 C9 C5 C6 -73.25(12)
C1 C9 C5 C6 58.19(12)
C10 C9 C5 C6 150.66(9)
C11 C9 C5 C4 163.81(10)
C1 C9 C5 C4 -64.75(12)
C10 C9 C5 C4 27.72(12)
C11 C9 C1 C8 82.48(14)
C5 C9 C1 C8 -45.91(13)
C10 C9 C1 C8 -157.28(10)
C11 C9 C1 C2 -149.01(11)
C5 C9 C1 C2 82.59(9)
C10 C9 C1 C2 -28.77(8)
C3 C2 C1 C8 39.90(14)
C10 C2 C1 C8 151.68(11)
C3 C2 C1 C9 -82.80(10)
C10 C2 C1 C9 28.98(8)
C6 C7 C8 C1 -39.89(16)
C9 C1 C8 C7 38.01(16)
C2 C1 C8 C7 -69.21(15)
C8 C7 C6 C5 54.40(15)
C4 C5 C6 C7 58.03(13)
C9 C5 C6 C7 -65.98(13)
